data_7053043
loop_
_publ_author_name
'Branowska, Danuta'
'Chaciak, Bartosz'
'Siuchta, Olga'
'Olender, Ewa'
'Ledwon, Przemyslaw'
'Lapkowski, Mieczyslaw'
'Poronik, Eugenij'
'Wysocki, Waldemar'
'Karczmarzyk, Zbigniew'
'Skora, Lukasz'
'Filapek, Micha\/l'
'Krompiec, Stanislaw'
'Urbanczyk-Lipkowska, Zofia'
'Kalicki, Przemyslaw'

_publ_section_title
;
 Synthesis, photophysics and electrochemistry of novel,
 nitrogen-containing heterocyclic derivatives
;
_journal_issue 7
_journal_name_full 'New Journal of Chemistry'
_journal_page_first 1982
_journal_paper_doi 10.1039/c3nj00078h
_journal_volume 37
_journal_year 2013
_chemical_formula_sum 'C11 H7 N3 S2'
_chemical_formula_weight 245.32
_chemical_melting_point 415.0(10)
_chemical_name_systematic
;
3-(2,2'-Bithiophen-5-yl)-1,2,4-triazine
;
_space_group_IT_number 14
_symmetry_space_group_name_Hall '-P 2ybc'
_symmetry_space_group_name_H-M 'P 1 21/c 1'
_cell_angle_alpha 90.00
_cell_angle_beta 95.157(2)
_cell_angle_gamma 90.00
_cell_formula_units_Z 4
_cell_length_a 13.4965(5)
_cell_length_b 6.1169(3)
_cell_length_c 13.1345(5)
_cell_measurement_temperature 293(2)
_cell_volume 1079.95(8)
_exptl_crystal_colour yellow
_exptl_crystal_density_diffrn 1.509
_exptl_crystal_description plate
_exptl_crystal_preparation propan-2-ol
_refine_ls_R_factor_all 0.0458
_refine_ls_R_factor_obs 0.0440
_refine_ls_wR_factor_obs 0.1195
_refine_ls_wR_factor_ref 0.1238
_cod_data_source_file c3nj00078h.txt
_cod_data_source_block 1
_cod_depositor_comments
;
The following automatic conversions were performed:

'_chemical_melting_point' value '414-416' was changed to '415.0(10)'
- the average value was taken and precision was estimated.

Automatic conversion script
Id: cif_fix_values 1891 2012-01-12 08:04:46Z andrius 
;
_cod_database_code 7053043

loop_
_symmetry_equiv_pos_as_xyz
'x, y, z'
'-x, y+1/2, -z+1/2'
'-x, -y, -z'
'x, -y-1/2, z-1/2'

loop_
_atom_site_label
_atom_site_type_symbol
_atom_site_fract_x
_atom_site_fract_y
_atom_site_fract_z
_atom_site_U_iso_or_equiv
_atom_site_adp_type
_atom_site_occupancy
_atom_site_symmetry_multiplicity
_atom_site_calc_flag
_atom_site_refinement_flags
S8 S 0.62056(4) 0.02779(8) 0.86100(4) 0.0393(2) Uani 1 1 d .
S13 S 0.89978(5) 0.37487(12) 0.91860(6) 0.0681(3) Uani 1 1 d .
N1 N 0.25624(14) 0.1768(4) 0.87995(16) 0.0537(5) Uani 1 1 d .
N2 N 0.34834(14) 0.2567(3) 0.87752(14) 0.0472(5) Uani 1 1 d .
N4 N 0.41472(13) -0.1049(3) 0.87185(12) 0.0401(4) Uani 1 1 d .
C3 C 0.42333(15) 0.1156(3) 0.87420(13) 0.0370(4) Uani 1 1 d .
C5 C 0.32418(16) -0.1804(4) 0.87367(15) 0.0442(5) Uani 1 1 d .
H5 H 0.3131 -0.3305 0.8721 0.066 Uiso 1 1 calc R
C6 C 0.24462(17) -0.0380(4) 0.87798(19) 0.0517(6) Uani 1 1 d .
H6 H 0.1810 -0.0955 0.8795 0.077 Uiso 1 1 calc R
C7 C 0.52303(15) 0.2044(3) 0.87450(14) 0.0378(4) Uani 1 1 d .
C9 C 0.70583(16) 0.2374(3) 0.87441(15) 0.0396(5) Uani 1 1 d .
C10 C 0.66000(16) 0.4339(4) 0.88904(17) 0.0440(5) Uani 1 1 d .
H10 H 0.6941 0.5655 0.8983 0.066 Uiso 1 1 calc R
C11 C 0.55650(16) 0.4151(3) 0.88852(16) 0.0430(5) Uani 1 1 d .
H11 H 0.5147 0.5334 0.8968 0.064 Uiso 1 1 calc R
C12 C 0.81118(15) 0.1931(4) 0.87003(16) 0.0426(5) Uani 1 1 d .
C14 C 0.99435(19) 0.2127(5) 0.8864(2) 0.0656(7) Uani 1 1 d .
H14 H 1.0614 0.2474 0.8991 0.098 Uiso 1 1 calc R
C15 C 0.9604(2) 0.0288(5) 0.8405(2) 0.0705(8) Uani 1 1 d .
H15 H 1.0019 -0.0781 0.8175 0.106 Uiso 1 1 calc R
C16 C 0.85474(18) 0.0117(5) 0.8302(2) 0.0610(7) Uani 1 1 d .
H16 H 0.8197 -0.1064 0.8005 0.091 Uiso 1 1 calc R

loop_
_atom_site_aniso_label
_atom_site_aniso_U_11
_atom_site_aniso_U_22
_atom_site_aniso_U_33
_atom_site_aniso_U_23
_atom_site_aniso_U_13
_atom_site_aniso_U_12
S8 0.0419(3) 0.0281(3) 0.0478(3) -0.00322(18) 0.0043(2) 0.00512(18)
S13 0.0512(4) 0.0558(5) 0.0972(5) -0.0222(4) 0.0065(3) -0.0075(3)
N1 0.0438(10) 0.0484(12) 0.0694(12) 0.0110(10) 0.0076(9) 0.0105(9)
N2 0.0456(9) 0.0380(10) 0.0588(11) 0.0062(8) 0.0088(8) 0.0105(8)
N4 0.0464(9) 0.0337(9) 0.0401(9) -0.0002(7) 0.0035(7) 0.0057(7)
C3 0.0456(10) 0.0335(10) 0.0321(9) 0.0029(7) 0.0040(7) 0.0077(8)
C5 0.0508(12) 0.0385(11) 0.0427(10) 0.0009(8) 0.0012(8) 0.0019(9)
C6 0.0436(12) 0.0511(14) 0.0597(13) 0.0072(11) 0.0017(10) 0.0022(10)
C7 0.0455(11) 0.0313(10) 0.0366(9) 0.0021(8) 0.0044(8) 0.0101(8)
C9 0.0473(11) 0.0324(10) 0.0389(10) -0.0010(8) 0.0024(8) 0.0027(8)
C10 0.0500(12) 0.0300(10) 0.0522(11) -0.0028(9) 0.0050(9) 0.0008(9)
C11 0.0501(11) 0.0300(10) 0.0494(11) -0.0006(8) 0.0071(9) 0.0082(9)
C12 0.0452(11) 0.0384(11) 0.0438(10) -0.0017(8) 0.0017(8) -0.0010(9)
C14 0.0428(12) 0.0735(19) 0.0802(18) -0.0068(14) 0.0043(11) -0.0014(12)
C15 0.0464(14) 0.074(2) 0.090(2) -0.0213(16) 0.0039(13) 0.0129(13)
C16 0.0416(12) 0.0585(16) 0.0818(18) -0.0203(13) 0.0004(11) 0.0063(11)

loop_
_geom_angle_atom_site_label_1
_geom_angle_atom_site_label_2
_geom_angle_atom_site_label_3
_geom_angle
C9 S8 C7 91.85(10)
C14 S13 C12 92.47(12)
C6 N1 N2 118.08(19)
C3 N2 N1 118.27(19)
C5 N4 C3 115.45(18)
N2 C3 N4 125.56(19)
N2 C3 C7 117.65(18)
N4 C3 C7 116.79(17)
N4 C5 C6 120.4(2)
N4 C5 H5 119.8
C6 C5 H5 119.8
N1 C6 C5 122.2(2)
N1 C6 H6 118.9
C5 C6 H6 118.9
C11 C7 C3 130.24(18)
C11 C7 S8 110.92(16)
C3 C7 S8 118.78(15)
C10 C9 C12 128.5(2)
C10 C9 S8 111.15(16)
C12 C9 S8 120.30(16)
C9 C10 C11 112.9(2)
C9 C10 H10 123.6
C11 C10 H10 123.6
C7 C11 C10 113.19(19)
C7 C11 H11 123.4
C10 C11 H11 123.4
C16 C12 C9 128.0(2)
C16 C12 S13 110.86(17)
C9 C12 S13 121.12(16)
C15 C14 S13 111.6(2)
C15 C14 H14 124.2
S13 C14 H14 124.2
C14 C15 C16 113.9(3)
C14 C15 H15 123.0
C16 C15 H15 123.0
C12 C16 C15 111.2(2)
C12 C16 H16 124.4
C15 C16 H16 124.4

loop_
_geom_bond_atom_site_label_1
_geom_bond_atom_site_label_2
_geom_bond_distance
S8 C9 1.721(2)
S8 C7 1.7243(19)
S13 C14 1.700(3)
S13 C12 1.713(2)
N1 C6 1.323(3)
N1 N2 1.339(3)
N2 C3 1.334(3)
N4 C5 1.309(3)
N4 C3 1.354(3)
C3 C7 1.451(3)
C5 C6 1.388(3)
C5 H5 0.9300
C6 H6 0.9300
C7 C11 1.372(3)
C9 C10 1.373(3)
C9 C12 1.454(3)
C10 C11 1.401(3)
C10 H10 0.9300
C11 H11 0.9300
C12 C16 1.381(3)
C14 C15 1.337(4)
C14 H14 0.9300
C15 C16 1.423(4)
C15 H15 0.9300
C16 H16 0.9300

loop_
_geom_torsion_atom_site_label_1
_geom_torsion_atom_site_label_2
_geom_torsion_atom_site_label_3
_geom_torsion_atom_site_label_4
_geom_torsion
C6 N1 N2 C3 -0.6(3)
N1 N2 C3 N4 0.8(3)
N1 N2 C3 C7 -178.30(18)
C5 N4 C3 N2 -0.4(3)
C5 N4 C3 C7 178.71(16)
C3 N4 C5 C6 -0.1(3)
N2 N1 C6 C5 0.1(4)
N4 C5 C6 N1 0.3(3)
N2 C3 C7 C11 7.8(3)
N4 C3 C7 C11 -171.4(2)
N2 C3 C7 S8 -175.39(14)
N4 C3 C7 S8 5.4(2)
C9 S8 C7 C11 0.08(16)
C9 S8 C7 C3 -177.35(15)
C7 S8 C9 C10 0.25(17)
C7 S8 C9 C12 179.97(17)
C12 C9 C10 C11 179.8(2)
S8 C9 C10 C11 -0.5(2)
C3 C7 C11 C10 176.66(19)
S8 C7 C11 C10 -0.4(2)
C9 C10 C11 C7 0.6(3)
C10 C9 C12 C16 -161.8(3)
S8 C9 C12 C16 18.5(3)
C10 C9 C12 S13 18.8(3)
S8 C9 C12 S13 -160.90(12)
C14 S13 C12 C16 0.1(2)
C14 S13 C12 C9 179.6(2)
C12 S13 C14 C15 0.2(3)
S13 C14 C15 C16 -0.4(4)
C9 C12 C16 C15 -179.8(2)
S13 C12 C16 C15 -0.3(3)
C14 C15 C16 C12 0.5(4)
